data_7015174
loop_
_publ_author_name
'Coetzee, Jacorien'
'Cronje, Stephanie'
'Dobrza\'nska, Liliana'
'Raubenheimer, Helgard G.'
'Joon\'e, Gisela'
'Nell, Margo J.'
'Hoppe, Heinrich C.'

_publ_section_title
;
 Novel N-heterocyclic ylideneamine gold(I) complexes: synthesis,
 characterisation and screening for antitumour and antimalarial
 activity.
;
_journal_issue 7
_journal_name_full 'Dalton transactions (Cambridge, England : 2003)'
_journal_page_first 1471
_journal_page_last 1483
_journal_paper_doi 10.1039/c0dt01312a
_journal_volume 40
_journal_year 2011
_chemical_formula_moiety 'C9 H11 N3, 3(H2 O)'
_chemical_formula_sum 'C9 H17 N3 O3'
_chemical_formula_weight 215.26
_chemical_melting_point '59-60 ^o^C'
_chemical_name_common work
_space_group_IT_number 14
_symmetry_cell_setting monoclinic
_symmetry_Int_Tables_number 14
_symmetry_space_group_name_Hall '-P 2ybc'
_symmetry_space_group_name_H-M 'P 1 21/c 1'
_atom_sites_solution_hydrogens geom
_atom_sites_solution_primary direct
_atom_sites_solution_secondary difmap
_audit_creation_method SHELXL-97
_cell_angle_alpha 90.00
_cell_angle_beta 98.098(5)
_cell_angle_gamma 90.00
_cell_formula_units_Z 4
_cell_length_a 11.348(3)
_cell_length_b 12.090(4)
_cell_length_c 8.619(3)
_cell_measurement_reflns_used 1740
_cell_measurement_temperature 100(2)
_cell_measurement_theta_max 26.1485
_cell_measurement_theta_min 2.475
_cell_volume 1170.7(6)
_computing_cell_refinement 'SAINT (Bruker, 2003)'
_computing_data_collection 'SMART (Bruker, 2003)'
_computing_data_reduction SAINT
_computing_molecular_graphics 'X-Seed (Barbour, 2003)'
_computing_structure_refinement 'SHELXL-97 (Sheldrick, 2008)'
_computing_structure_solution 'SHELXS-97 (Sheldrick, 2008)'
_diffrn_ambient_temperature 100(2)
_diffrn_measured_fraction_theta_full 0.994
_diffrn_measured_fraction_theta_max 0.994
_diffrn_measurement_device_type 'Bruker APEX CCD area-detector'
_diffrn_measurement_method \w
_diffrn_radiation_monochromator graphite
_diffrn_radiation_type MoK\a
_diffrn_radiation_wavelength 0.71073
_diffrn_reflns_av_R_equivalents 0.0307
_diffrn_reflns_av_sigmaI/netI 0.0411
_diffrn_reflns_limit_h_max 14
_diffrn_reflns_limit_h_min -12
_diffrn_reflns_limit_k_max 15
_diffrn_reflns_limit_k_min -9
_diffrn_reflns_limit_l_max 10
_diffrn_reflns_limit_l_min -10
_diffrn_reflns_number 6351
_diffrn_reflns_theta_full 26.42
_diffrn_reflns_theta_max 26.42
_diffrn_reflns_theta_min 1.81
_diffrn_source 'fine-focus sealed tube'
_exptl_absorpt_coefficient_mu 0.092
_exptl_absorpt_correction_T_max 0.9925
_exptl_absorpt_correction_T_min 0.9793
_exptl_absorpt_correction_type multi-scan
_exptl_absorpt_process_details 'SADABS (Sheldrick, 1997)'
_exptl_crystal_colour colorless
_exptl_crystal_density_diffrn 1.221
_exptl_crystal_density_method 'not measured'
_exptl_crystal_description block
_exptl_crystal_F_000 464
_exptl_crystal_size_max 0.23
_exptl_crystal_size_mid 0.20
_exptl_crystal_size_min 0.08
_refine_diff_density_max 0.275
_refine_diff_density_min -0.223
_refine_diff_density_rms 0.050
_refine_ls_extinction_method none
_refine_ls_goodness_of_fit_ref 1.110
_refine_ls_hydrogen_treatment mixed
_refine_ls_matrix_type full
_refine_ls_number_parameters 166
_refine_ls_number_reflns 2400
_refine_ls_number_restraints 8
_refine_ls_restrained_S_all 1.113
_refine_ls_R_factor_all 0.0728
_refine_ls_R_factor_gt 0.0614
_refine_ls_shift/su_max 0.000
_refine_ls_shift/su_mean 0.000
_refine_ls_structure_factor_coef Fsqd
_refine_ls_weighting_details 'calc w=1/[\s^2^(Fo^2^)+(0.0542P)^2^+0.6984P] where P=(Fo^2^+2Fc^2^)/3'
_refine_ls_weighting_scheme calc
_refine_ls_wR_factor_gt 0.1331
_refine_ls_wR_factor_ref 0.1390
_reflns_number_gt 2069
_reflns_number_total 2400
_reflns_threshold_expression >2sigma(I)
_cod_data_source_file c0dt01312a.txt
_cod_data_source_block I
_cod_original_sg_symbol_H-M 'P 21/c'
_cod_database_code 7015174

loop_
_symmetry_equiv_pos_as_xyz
'x, y, z'
'-x, y+1/2, -z+1/2'
'-x, -y, -z'
'x, -y-1/2, z-1/2'

loop_
_atom_site_label
_atom_site_type_symbol
_atom_site_fract_x
_atom_site_fract_y
_atom_site_fract_z
_atom_site_U_iso_or_equiv
_atom_site_adp_type
_atom_site_occupancy
_atom_site_symmetry_multiplicity
_atom_site_calc_flag
_atom_site_refinement_flags
_atom_site_disorder_assembly
_atom_site_disorder_group
O1 O 0.99355(14) 0.77428(13) 0.09541(16) 0.0300(4) Uani 1 1 d D . .
N1 N 0.66456(15) 0.64818(14) 0.02249(19) 0.0252(4) Uani 1 1 d . . .
C1 C 0.75336(18) 0.57993(16) 0.0927(2) 0.0210(4) Uani 1 1 d . . .
O2 O 1.11900(14) 0.67105(14) 0.35876(17) 0.0321(4) Uani 1 1 d D . .
N2 N 0.70431(14) 0.51920(13) 0.20222(18) 0.0205(4) Uani 1 1 d . . .
C2 C 0.58496(18) 0.54693(16) 0.1981(2) 0.0222(4) Uani 1 1 d . . .
O3 O 0.91249(15) 0.95440(13) 0.24383(19) 0.0362(4) Uani 1 1 d D . .
N3 N 0.86018(16) 0.57882(15) 0.0562(2) 0.0261(4) Uani 1 1 d . . .
C3 C 0.49960(19) 0.50911(19) 0.2845(2) 0.0290(5) Uani 1 1 d . . .
H3 H 0.5169 0.4531 0.3617 0.035 Uiso 1 1 calc R . .
C4 C 0.3867(2) 0.5568(2) 0.2535(3) 0.0370(6) Uani 1 1 d . . .
H4 H 0.3259 0.5331 0.3112 0.044 Uiso 1 1 calc R . .
C5 C 0.3617(2) 0.6378(2) 0.1406(3) 0.0378(6) Uani 1 1 d . . .
H5 H 0.2839 0.6682 0.1220 0.045 Uiso 1 1 calc R . .
C6 C 0.4476(2) 0.67591(19) 0.0534(3) 0.0331(5) Uani 1 1 d . . .
H6 H 0.4302 0.7318 -0.0239 0.040 Uiso 1 1 calc R . .
C7 C 0.55988(19) 0.62871(17) 0.0842(2) 0.0245(5) Uani 1 1 d . . .
C8 C 0.6797(2) 0.7268(2) -0.1003(3) 0.0396(6) Uani 1 1 d . . .
H8C H 0.6017 0.7549 -0.1469 0.059 Uiso 1 1 calc R . .
H8B H 0.7183 0.6902 -0.1812 0.059 Uiso 1 1 calc R . .
H8A H 0.7293 0.7885 -0.0556 0.059 Uiso 1 1 calc R . .
C9 C 0.76843(19) 0.43521(18) 0.3005(3) 0.0299(5) Uani 1 1 d . . .
H9A H 0.7805 0.3701 0.2368 0.045 Uiso 1 1 calc R . .
H9B H 0.7223 0.4142 0.3838 0.045 Uiso 1 1 calc R . .
H9C H 0.8459 0.4646 0.3472 0.045 Uiso 1 1 calc R . .
H10 H 0.908(2) 0.525(2) 0.114(3) 0.040(7) Uiso 1 1 d . . .
H11 H 0.944(2) 0.7123(18) 0.065(3) 0.055(8) Uiso 1 1 d D . .
H12 H 1.035(3) 0.796(3) 0.007(3) 0.091(12) Uiso 1 1 d D . .
H13 H 1.082(2) 0.712(2) 0.272(3) 0.051(8) Uiso 1 1 d D . .
H14 H 1.111(3) 0.5932(17) 0.331(4) 0.088(12) Uiso 1 1 d D . .
H15 H 0.888(3) 0.935(2) 0.339(2) 0.069(10) Uiso 1 1 d D . .
H16 H 0.934(3) 0.887(2) 0.192(3) 0.094(12) Uiso 1 1 d D . .

loop_
_atom_site_aniso_label
_atom_site_aniso_U_11
_atom_site_aniso_U_22
_atom_site_aniso_U_33
_atom_site_aniso_U_23
_atom_site_aniso_U_13
_atom_site_aniso_U_12
O1 0.0418(9) 0.0267(8) 0.0230(7) -0.0018(6) 0.0094(7) -0.0073(7)
N1 0.0334(10) 0.0213(9) 0.0196(8) 0.0034(7) -0.0009(7) 0.0022(7)
C1 0.0285(11) 0.0173(9) 0.0161(9) 0.0003(8) -0.0008(8) 0.0000(8)
O2 0.0385(9) 0.0320(9) 0.0260(8) 0.0008(7) 0.0046(7) 0.0032(7)
N2 0.0232(9) 0.0195(8) 0.0180(8) 0.0014(7) 0.0000(6) 0.0004(7)
C2 0.0251(10) 0.0202(10) 0.0199(9) -0.0073(8) -0.0020(8) 0.0020(8)
O3 0.0475(10) 0.0298(9) 0.0355(9) -0.0006(7) 0.0202(8) 0.0011(8)
N3 0.0280(10) 0.0239(9) 0.0264(9) 0.0051(8) 0.0037(7) -0.0015(8)
C3 0.0285(11) 0.0308(11) 0.0280(11) -0.0052(9) 0.0053(9) -0.0018(9)
C4 0.0281(12) 0.0424(14) 0.0412(13) -0.0188(11) 0.0080(10) -0.0033(10)
C5 0.0265(12) 0.0399(14) 0.0444(13) -0.0223(12) -0.0043(10) 0.0071(10)
C6 0.0364(13) 0.0270(11) 0.0314(11) -0.0099(9) -0.0105(9) 0.0098(10)
C7 0.0300(11) 0.0215(10) 0.0197(9) -0.0089(8) -0.0036(8) 0.0018(9)
C8 0.0503(15) 0.0333(13) 0.0340(12) 0.0152(10) 0.0013(11) 0.0061(11)
C9 0.0296(12) 0.0301(11) 0.0299(11) 0.0133(9) 0.0042(9) 0.0050(9)

loop_
_atom_type_symbol
_atom_type_description
_atom_type_scat_dispersion_real
_atom_type_scat_dispersion_imag
_atom_type_scat_source
C C 0.0033 0.0016 'International Tables Vol C Tables 4.2.6.8 and 6.1.1.4'
H H 0.0000 0.0000 'International Tables Vol C Tables 4.2.6.8 and 6.1.1.4'
N N 0.0061 0.0033 'International Tables Vol C Tables 4.2.6.8 and 6.1.1.4'
O O 0.0106 0.0060 'International Tables Vol C Tables 4.2.6.8 and 6.1.1.4'

loop_
_geom_angle_atom_site_label_1
_geom_angle_atom_site_label_2
_geom_angle_atom_site_label_3
_geom_angle
_geom_angle_site_symmetry_1
_geom_angle_site_symmetry_3
_geom_angle_publ_flag
H11 O1 H12 109(2) . . ?
C1 N1 C7 110.06(16) . . ?
C1 N1 C8 124.04(18) . . ?
C7 N1 C8 125.88(18) . . ?
N3 C1 N2 130.20(18) . . ?
N3 C1 N1 123.52(18) . . ?
N2 C1 N1 106.29(17) . . ?
H13 O2 H14 107(3) . . ?
C1 N2 C2 109.94(16) . . ?
C1 N2 C9 123.82(17) . . ?
C2 N2 C9 126.17(17) . . ?
C3 C2 N2 131.40(19) . . ?
C3 C2 C7 121.72(19) . . ?
N2 C2 C7 106.87(17) . . ?
H15 O3 H16 108.7(18) . . ?
C1 N3 H10 111.3(15) . . ?
C2 C3 C4 117.1(2) . . ?
C2 C3 H3 121.5 . . ?
C4 C3 H3 121.5 . . ?
C5 C4 C3 121.3(2) . . ?
C5 C4 H4 119.4 . . ?
C3 C4 H4 119.4 . . ?
C4 C5 C6 121.7(2) . . ?
C4 C5 H5 119.1 . . ?
C6 C5 H5 119.1 . . ?
C7 C6 C5 117.1(2) . . ?
C7 C6 H6 121.5 . . ?
C5 C6 H6 121.5 . . ?
C6 C7 N1 132.0(2) . . ?
C6 C7 C2 121.2(2) . . ?
N1 C7 C2 106.82(17) . . ?
N1 C8 H8C 109.5 . . ?
N1 C8 H8B 109.5 . . ?
H8C C8 H8B 109.5 . . ?
N1 C8 H8A 109.5 . . ?
H8C C8 H8A 109.5 . . ?
H8B C8 H8A 109.5 . . ?
N2 C9 H9A 109.5 . . ?
N2 C9 H9B 109.5 . . ?
H9A C9 H9B 109.5 . . ?
N2 C9 H9C 109.5 . . ?
H9A C9 H9C 109.5 . . ?
H9B C9 H9C 109.5 . . ?

loop_
_geom_bond_atom_site_label_1
_geom_bond_atom_site_label_2
_geom_bond_distance
_geom_bond_site_symmetry_2
_geom_bond_publ_flag
O1 H11 0.951(17) . ?
O1 H12 0.982(17) . ?
N1 C1 1.375(3) . ?
N1 C7 1.388(3) . ?
N1 C8 1.451(3) . ?
C1 N3 1.295(3) . ?
C1 N2 1.374(2) . ?
O2 H13 0.944(17) . ?
O2 H14 0.971(18) . ?
N2 C2 1.391(3) . ?
N2 C9 1.451(3) . ?
C2 C3 1.380(3) . ?
C2 C7 1.394(3) . ?
O3 H15 0.937(16) . ?
O3 H16 0.974(17) . ?
N3 H10 0.94(3) . ?
C3 C4 1.396(3) . ?
C3 H3 0.9500 . ?
C4 C5 1.382(4) . ?
C4 H4 0.9500 . ?
C5 C6 1.390(3) . ?
C5 H5 0.9500 . ?
C6 C7 1.387(3) . ?
C6 H6 0.9500 . ?
C8 H8C 0.9800 . ?
C8 H8B 0.9800 . ?
C8 H8A 0.9800 . ?
C9 H9A 0.9800 . ?
C9 H9B 0.9800 . ?
C9 H9C 0.9800 . ?

loop_
_geom_torsion_atom_site_label_1
_geom_torsion_atom_site_label_2
_geom_torsion_atom_site_label_3
_geom_torsion_atom_site_label_4
_geom_torsion
_geom_torsion_site_symmetry_1
_geom_torsion_site_symmetry_2
_geom_torsion_site_symmetry_3
_geom_torsion_site_symmetry_4
_geom_torsion_publ_flag
C7 N1 C1 N3 178.79(18) . . . . ?
C8 N1 C1 N3 0.0(3) . . . . ?
C7 N1 C1 N2 -1.5(2) . . . . ?
C8 N1 C1 N2 179.65(19) . . . . ?
N3 C1 N2 C2 -178.8(2) . . . . ?
N1 C1 N2 C2 1.5(2) . . . . ?
N3 C1 N2 C9 -1.6(3) . . . . ?
N1 C1 N2 C9 178.72(17) . . . . ?
C1 N2 C2 C3 -179.9(2) . . . . ?
C9 N2 C2 C3 3.0(3) . . . . ?
C1 N2 C2 C7 -1.0(2) . . . . ?
C9 N2 C2 C7 -178.09(18) . . . . ?
N2 C2 C3 C4 178.43(19) . . . . ?
C7 C2 C3 C4 -0.3(3) . . . . ?
C2 C3 C4 C5 0.3(3) . . . . ?
C3 C4 C5 C6 -0.3(3) . . . . ?
C4 C5 C6 C7 0.3(3) . . . . ?
C5 C6 C7 N1 -178.6(2) . . . . ?
C5 C6 C7 C2 -0.2(3) . . . . ?
C1 N1 C7 C6 179.5(2) . . . . ?
C8 N1 C7 C6 -1.7(3) . . . . ?
C1 N1 C7 C2 0.9(2) . . . . ?
C8 N1 C7 C2 179.74(19) . . . . ?
C3 C2 C7 C6 0.3(3) . . . . ?
N2 C2 C7 C6 -178.75(17) . . . . ?
C3 C2 C7 N1 179.04(18) . . . . ?
N2 C2 C7 N1 0.0(2) . . . . ?

loop_
_cod_related_entry_id
_cod_related_entry_database
_cod_related_entry_code
1 ChemSpider 30652796
